data_4064006
loop_
_publ_author_name
'Chen, Shuli'
'Pullarkat, Sumod A.'
'Li, Yongxin'
'Leung, Pak-Hing'

_publ_section_title
;
 Asymmetric Synthesis of P-Stereogenic Homo- and Heterobimetallic
 Complexes via Selective Monoinsertion of Dialkynylphosphine into the
 Pd&#x2212;C Bond of a Palladacycle
;
_journal_issue 6
_journal_name_full Organometallics
_journal_page_first 1530
_journal_paper_doi 10.1021/om101078p
_journal_volume 30
_journal_year 2011
_chemical_absolute_configuration ad
_chemical_formula_sum 'C39 H47 Cl2 N2 O P Pd Pt'
_chemical_formula_weight 963.15
_chemical_name_systematic
; 
 ? 
;
_space_group_IT_number 19
_symmetry_cell_setting orthorhombic
_symmetry_space_group_name_Hall 'P 2ac 2ab'
_symmetry_space_group_name_H-M 'P 21 21 21'
_atom_sites_solution_hydrogens geom
_atom_sites_solution_primary direct
_atom_sites_solution_secondary difmap
_audit_creation_method SHELXL-97
_cell_angle_alpha 90.00
_cell_angle_beta 90.00
_cell_angle_gamma 90.00
_cell_formula_units_Z 4
_cell_length_a 12.4087(5)
_cell_length_b 15.0921(6)
_cell_length_c 20.0822(8)
_cell_measurement_reflns_used 6644
_cell_measurement_temperature 223(2)
_cell_measurement_theta_max 24.84
_cell_measurement_theta_min 2.35
_cell_volume 3760.9(3)
_computing_cell_refinement 'Bruker SMART'
_computing_data_collection 'Bruker SMART'
_computing_data_reduction 'Bruker SAINT'
_computing_molecular_graphics 'Bruker SHELXTL'
_computing_publication_material 'Bruker SHELXTL'
_computing_structure_refinement 'SHELXL-97 (Sheldrick, 1997)'
_computing_structure_solution 'SHELXS-97 (Sheldrick, 1990)'
_diffrn_ambient_temperature 223(2)
_diffrn_measured_fraction_theta_full 0.999
_diffrn_measured_fraction_theta_max 0.999
_diffrn_measurement_device_type 'CCD area detector'
_diffrn_measurement_method 'phi and omega scans'
_diffrn_radiation_monochromator graphite
_diffrn_radiation_source 'fine-focus sealed tube'
_diffrn_radiation_type MoK\a
_diffrn_radiation_wavelength 0.71073
_diffrn_reflns_av_R_equivalents 0.0441
_diffrn_reflns_av_sigmaI/netI 0.0696
_diffrn_reflns_limit_h_max 16
_diffrn_reflns_limit_h_min -14
_diffrn_reflns_limit_k_max 9
_diffrn_reflns_limit_k_min -19
_diffrn_reflns_limit_l_max 25
_diffrn_reflns_limit_l_min -26
_diffrn_reflns_number 26889
_diffrn_reflns_theta_full 27.50
_diffrn_reflns_theta_max 27.50
_diffrn_reflns_theta_min 1.93
_exptl_absorpt_coefficient_mu 4.411
_exptl_absorpt_correction_T_max 0.4724
_exptl_absorpt_correction_T_min 0.2996
_exptl_absorpt_correction_type multi-scan
_exptl_crystal_colour YELLOW
_exptl_crystal_density_diffrn 1.701
_exptl_crystal_density_method 'not measured'
_exptl_crystal_description BLOCK
_exptl_crystal_F_000 1904
_exptl_crystal_size_max 0.36
_exptl_crystal_size_mid 0.22
_exptl_crystal_size_min 0.20
_refine_diff_density_max 1.527
_refine_diff_density_min -0.476
_refine_diff_density_rms 0.114
_refine_ls_abs_structure_details 'Flack H D (1983), Acta Cryst. A39, 876-881'
_refine_ls_abs_structure_Flack 0.005(4)
_refine_ls_extinction_method none
_refine_ls_goodness_of_fit_ref 0.932
_refine_ls_hydrogen_treatment constr
_refine_ls_matrix_type full
_refine_ls_number_parameters 434
_refine_ls_number_reflns 8610
_refine_ls_number_restraints 0
_refine_ls_restrained_S_all 0.932
_refine_ls_R_factor_all 0.0411
_refine_ls_R_factor_gt 0.0346
_refine_ls_shift/su_max 0.002
_refine_ls_shift/su_mean 0.000
_refine_ls_structure_factor_coef Fsqd
_refine_ls_weighting_details 'calc w=1/[\s^2^(Fo^2^)+(0.0000P)^2^+0.0000P] where P=(Fo^2^+2Fc^2^)/3'
_refine_ls_weighting_scheme calc
_refine_ls_wR_factor_gt 0.0678
_refine_ls_wR_factor_ref 0.0699
_reflns_number_gt 7700
_reflns_number_total 8610
_reflns_threshold_expression >2sigma(I)
_cod_data_source_file om101078p_si_001.cif
_cod_data_source_block 5047
_cod_depositor_comments
;
The following automatic conversions were performed:

'_symmetry_cell_setting' value 'Orthorhombic' changed to
'orthorhombic' according to
/home/saulius/struct/CIF-dictionaries/cif_core.dic dictionary named
'cif_core.dic' version 2.4.1 from 2010-06-29.

Automatic conversion script
Id: cif_fix_values 1715 2011-07-08 13:25:40Z adriana 
;
_cod_original_sg_symbol_H-M P2(1)2(1)2(1)
_cod_database_code 4064006

loop_
_symmetry_equiv_pos_as_xyz
'x, y, z'
'-x+1/2, -y, z+1/2'
'-x, y+1/2, -z+1/2'
'x+1/2, -y+1/2, -z'

loop_
_atom_site_label
_atom_site_type_symbol
_atom_site_fract_x
_atom_site_fract_y
_atom_site_fract_z
_atom_site_U_iso_or_equiv
_atom_site_adp_type
_atom_site_occupancy
_atom_site_symmetry_multiplicity
_atom_site_calc_flag
_atom_site_refinement_flags
Pt1 Pt 0.318640(16) 0.647081(13) 0.135289(9) 0.03084(6) Uani 1 1 d .
Pd1 Pd 0.12496(3) 0.51732(3) 0.16729(2) 0.03307(10) Uani 1 1 d .
Cl1 Cl 0.12358(13) 0.45209(11) 0.05626(7) 0.0495(4) Uani 1 1 d .
Cl2 Cl 0.12599(11) 0.66105(9) 0.12054(6) 0.0408(3) Uani 1 1 d .
P1 P 0.28586(11) 0.62613(9) 0.24279(6) 0.0317(3) Uani 1 1 d .
N1 N 0.3565(4) 0.6595(3) 0.0321(2) 0.0378(11) Uani 1 1 d .
N2 N 0.1039(4) 0.3911(3) 0.2112(2) 0.0389(11) Uani 1 1 d .
C1 C 0.5243(4) 0.6095(4) 0.0796(3) 0.0324(12) Uani 1 1 d .
C2 C 0.4799(4) 0.6355(3) 0.1386(3) 0.0308(10) Uani 1 1 d .
C3 C 0.5489(4) 0.6513(4) 0.1942(2) 0.0376(12) Uani 1 1 d .
H3 H 0.5193 0.6717 0.2345 0.045 Uiso 1 1 calc R
C4 C 0.6562(4) 0.6372(4) 0.1896(3) 0.0408(14) Uani 1 1 d .
H4 H 0.7001 0.6484 0.2268 0.049 Uiso 1 1 calc R
C5 C 0.7038(4) 0.6061(4) 0.1302(3) 0.0386(12) Uani 1 1 d .
C6 C 0.8144(5) 0.5853(4) 0.1252(3) 0.0477(15) Uani 1 1 d .
H6 H 0.8594 0.5959 0.1620 0.057 Uiso 1 1 calc R
C7 C 0.8578(5) 0.5506(4) 0.0690(4) 0.0527(16) Uani 1 1 d .
H7 H 0.9313 0.5359 0.0673 0.063 Uiso 1 1 calc R
C8 C 0.7923(5) 0.5371(4) 0.0142(3) 0.0522(16) Uani 1 1 d .
H8 H 0.8226 0.5134 -0.0248 0.063 Uiso 1 1 calc R
C9 C 0.6842(5) 0.5574(4) 0.0151(3) 0.0448(14) Uani 1 1 d .
H9 H 0.6420 0.5480 -0.0232 0.054 Uiso 1 1 calc R
C10 C 0.6365(4) 0.5924(4) 0.0733(3) 0.0354(12) Uani 1 1 d .
C11 C 0.4484(5) 0.5962(4) 0.0220(3) 0.0378(13) Uani 1 1 d .
H11 H 0.4861 0.6116 -0.0198 0.045 Uiso 1 1 calc R
C12 C 0.4127(5) 0.5005(4) 0.0186(3) 0.0540(18) Uani 1 1 d .
H12A H 0.3769 0.4845 0.0599 0.081 Uiso 1 1 calc R
H12B H 0.4751 0.4628 0.0122 0.081 Uiso 1 1 calc R
H12C H 0.3631 0.4929 -0.0183 0.081 Uiso 1 1 calc R
C13 C 0.2654(5) 0.6416(5) -0.0148(3) 0.0515(16) Uani 1 1 d .
H13A H 0.2148 0.6906 -0.0135 0.077 Uiso 1 1 calc R
H13B H 0.2290 0.5874 -0.0018 0.077 Uiso 1 1 calc R
H13C H 0.2933 0.6352 -0.0597 0.077 Uiso 1 1 calc R
C14 C 0.3955(6) 0.7511(5) 0.0193(3) 0.0549(18) Uani 1 1 d .
H14A H 0.4553 0.7643 0.0489 0.082 Uiso 1 1 calc R
H14B H 0.3375 0.7929 0.0274 0.082 Uiso 1 1 calc R
H14C H 0.4192 0.7560 -0.0265 0.082 Uiso 1 1 calc R
C15 C 0.3035(5) 0.7253(4) 0.2882(3) 0.0444(15) Uani 1 1 d .
C16 C 0.3140(6) 0.7958(4) 0.3118(3) 0.0517(16) Uani 1 1 d .
C17 C 0.3270(8) 0.8815(5) 0.3434(4) 0.077(2) Uani 1 1 d .
H17A H 0.2672 0.8920 0.3735 0.116 Uiso 1 1 calc R
H17B H 0.3285 0.9275 0.3097 0.116 Uiso 1 1 calc R
H17C H 0.3940 0.8824 0.3683 0.116 Uiso 1 1 calc R
C18 C 0.1514(4) 0.5804(3) 0.2538(3) 0.0333(13) Uani 1 1 d .
C19 C 0.0863(5) 0.5852(4) 0.3066(3) 0.0375(13) Uani 1 1 d .
C20 C 0.1121(5) 0.6386(4) 0.3688(3) 0.0490(14) Uani 1 1 d .
H20A H 0.1543 0.6027 0.3991 0.074 Uiso 1 1 calc R
H20B H 0.0455 0.6563 0.3903 0.074 Uiso 1 1 calc R
H20C H 0.1529 0.6910 0.3565 0.074 Uiso 1 1 calc R
C21 C 0.2011(5) 0.3376(4) 0.1951(3) 0.0497(16) Uani 1 1 d .
H21A H 0.1859 0.2754 0.2029 0.075 Uiso 1 1 calc R
H21B H 0.2606 0.3562 0.2231 0.075 Uiso 1 1 calc R
H21C H 0.2200 0.3462 0.1487 0.075 Uiso 1 1 calc R
C22 C 0.0094(5) 0.3496(5) 0.1779(3) 0.0511(16) Uani 1 1 d .
H22A H 0.0242 0.3431 0.1307 0.077 Uiso 1 1 calc R
H22B H -0.0535 0.3868 0.1839 0.077 Uiso 1 1 calc R
H22C H -0.0039 0.2917 0.1972 0.077 Uiso 1 1 calc R
C23 C 0.0913(6) 0.3000(4) 0.3166(3) 0.0530(17) Uani 1 1 d .
H23A H 0.0724 0.3034 0.3635 0.080 Uiso 1 1 calc R
H23B H 0.1636 0.2764 0.3121 0.080 Uiso 1 1 calc R
H23C H 0.0408 0.2615 0.2938 0.080 Uiso 1 1 calc R
C24 C 0.0865(5) 0.3929(4) 0.2859(3) 0.0413(14) Uani 1 1 d .
H24 H 0.1467 0.4273 0.3054 0.050 Uiso 1 1 calc R
C25 C -0.0164(5) 0.4420(4) 0.3024(3) 0.0411(14) Uani 1 1 d .
C26 C -0.1132(5) 0.3963(5) 0.3107(3) 0.0566(18) Uani 1 1 d .
H26 H -0.1140 0.3343 0.3060 0.068 Uiso 1 1 calc R
C27 C -0.2060(5) 0.4391(6) 0.3254(3) 0.063(2) Uani 1 1 d .
H27 H -0.2705 0.4070 0.3301 0.076 Uiso 1 1 calc R
C28 C -0.2061(5) 0.5298(6) 0.3334(3) 0.062(2) Uani 1 1 d .
H28 H -0.2709 0.5596 0.3428 0.074 Uiso 1 1 calc R
C29 C -0.1111(5) 0.5770(5) 0.3278(3) 0.0559(18) Uani 1 1 d .
H29 H -0.1110 0.6383 0.3357 0.067 Uiso 1 1 calc R
C30 C -0.0147(5) 0.5340(4) 0.3103(3) 0.0404(14) Uani 1 1 d .
C31 C 0.3690(5) 0.5439(4) 0.2846(3) 0.0371(13) Uani 1 1 d .
C32 C 0.4080(5) 0.4749(4) 0.2492(3) 0.0459(15) Uani 1 1 d .
H32 H 0.3970 0.4735 0.2029 0.055 Uiso 1 1 calc R
C33 C 0.4637(6) 0.4059(5) 0.2793(4) 0.0601(19) Uani 1 1 d .
H33 H 0.4908 0.3584 0.2540 0.072 Uiso 1 1 calc R
C34 C 0.4780(6) 0.4092(6) 0.3464(3) 0.065(2) Uani 1 1 d .
H34 H 0.5128 0.3621 0.3682 0.078 Uiso 1 1 calc R
C35 C 0.4423(6) 0.4802(7) 0.3825(3) 0.073(2) Uani 1 1 d .
H35 H 0.4561 0.4828 0.4285 0.087 Uiso 1 1 calc R
C36 C 0.3868(6) 0.5475(5) 0.3523(3) 0.0562(17) Uani 1 1 d .
H36 H 0.3612 0.5956 0.3774 0.067 Uiso 1 1 calc R
C1S C 0.5032(12) 0.2372(10) 0.0362(6) 0.156(6) Uani 1 1 d .
H1S1 H 0.5021 0.2894 0.0080 0.234 Uiso 1 1 calc R
H1S2 H 0.5218 0.1857 0.0097 0.234 Uiso 1 1 calc R
H1S3 H 0.5562 0.2451 0.0712 0.234 Uiso 1 1 calc R
C2S C 0.3878(17) 0.2233(9) 0.0684(7) 0.160(7) Uani 1 1 d .
C3S C 0.2835(13) 0.2216(12) 0.0238(7) 0.184(7) Uani 1 1 d .
H3S1 H 0.2215 0.2071 0.0511 0.275 Uiso 1 1 calc R
H3S2 H 0.2917 0.1774 -0.0109 0.275 Uiso 1 1 calc R
H3S3 H 0.2730 0.2794 0.0036 0.275 Uiso 1 1 calc R
O1S O 0.3790(9) 0.2163(9) 0.1298(5) 0.200(6) Uani 1 1 d .

loop_
_atom_site_aniso_label
_atom_site_aniso_U_11
_atom_site_aniso_U_22
_atom_site_aniso_U_33
_atom_site_aniso_U_23
_atom_site_aniso_U_13
_atom_site_aniso_U_12
Pt1 0.03961(10) 0.02441(9) 0.02852(9) -0.00109(9) -0.00155(9) 0.00265(9)
Pd1 0.0346(2) 0.0284(2) 0.0362(2) -0.00483(19) -0.00202(17) 0.00317(18)
Cl1 0.0527(9) 0.0512(9) 0.0445(8) -0.0141(8) -0.0003(7) -0.0017(8)
Cl2 0.0424(7) 0.0364(7) 0.0436(7) 0.0024(6) -0.0016(5) 0.0147(6)
P1 0.0426(8) 0.0228(7) 0.0297(6) -0.0044(6) -0.0006(5) 0.0010(6)
N1 0.043(3) 0.044(3) 0.026(2) 0.007(2) -0.0022(17) 0.003(2)
N2 0.041(3) 0.027(2) 0.049(3) -0.003(2) -0.004(2) -0.001(2)
C1 0.036(3) 0.028(3) 0.034(3) 0.003(2) -0.003(2) -0.004(2)
C2 0.032(2) 0.024(3) 0.036(2) 0.006(3) -0.001(2) -0.005(2)
C3 0.055(3) 0.030(3) 0.029(3) -0.002(3) -0.004(2) -0.011(3)
C4 0.044(3) 0.038(3) 0.041(3) 0.010(3) -0.012(2) -0.013(3)
C5 0.038(3) 0.029(3) 0.049(3) 0.010(3) -0.003(3) -0.006(2)
C6 0.045(3) 0.039(3) 0.059(4) 0.016(3) -0.018(3) -0.012(3)
C7 0.044(4) 0.043(4) 0.072(4) 0.009(4) -0.001(3) 0.005(3)
C8 0.047(4) 0.042(4) 0.068(4) 0.005(3) 0.008(3) -0.002(3)
C9 0.044(3) 0.043(3) 0.047(3) 0.000(3) 0.005(3) -0.004(3)
C10 0.039(3) 0.027(3) 0.040(3) 0.005(3) 0.000(2) -0.004(2)
C11 0.043(3) 0.042(3) 0.028(3) -0.003(3) 0.000(2) 0.004(3)
C12 0.050(4) 0.049(4) 0.063(4) -0.033(4) -0.011(3) -0.001(3)
C13 0.043(3) 0.075(5) 0.037(3) 0.004(4) -0.003(2) 0.006(4)
C14 0.076(5) 0.047(4) 0.042(3) 0.017(3) -0.001(3) -0.010(4)
C15 0.056(4) 0.035(3) 0.043(3) -0.009(3) 0.007(3) -0.005(3)
C16 0.058(4) 0.035(3) 0.062(4) -0.009(3) 0.010(3) -0.009(3)
C17 0.107(6) 0.047(4) 0.078(5) -0.020(4) 0.021(5) -0.020(4)
C18 0.046(3) 0.018(2) 0.036(3) -0.005(2) -0.007(2) 0.000(2)
C19 0.052(4) 0.027(3) 0.034(3) 0.005(2) 0.005(3) 0.013(3)
C20 0.073(4) 0.039(3) 0.036(3) 0.005(3) 0.004(3) 0.008(3)
C21 0.049(4) 0.028(3) 0.072(4) -0.007(3) 0.004(3) 0.007(3)
C22 0.049(3) 0.053(4) 0.052(3) -0.011(4) -0.013(3) -0.020(3)
C23 0.064(4) 0.028(3) 0.066(4) 0.011(3) -0.010(3) -0.004(3)
C24 0.045(3) 0.030(3) 0.048(3) -0.001(3) -0.004(3) -0.006(3)
C25 0.045(3) 0.036(3) 0.042(3) 0.006(3) 0.000(3) -0.004(3)
C26 0.047(4) 0.067(5) 0.056(4) 0.007(4) -0.004(3) -0.013(4)
C27 0.041(4) 0.091(6) 0.057(4) 0.017(5) 0.006(3) -0.007(4)
C28 0.042(4) 0.095(6) 0.048(4) 0.024(4) 0.015(3) 0.018(4)
C29 0.063(4) 0.055(4) 0.050(4) 0.018(4) 0.015(3) 0.017(3)
C30 0.042(3) 0.041(4) 0.038(3) 0.009(3) 0.002(2) 0.004(3)
C31 0.040(3) 0.035(3) 0.036(3) 0.004(3) 0.000(2) -0.002(3)
C32 0.058(4) 0.033(3) 0.048(3) 0.004(3) 0.004(3) 0.005(3)
C33 0.057(4) 0.044(4) 0.079(5) 0.011(4) 0.005(4) 0.011(3)
C34 0.060(4) 0.074(5) 0.062(5) 0.033(4) 0.008(3) 0.025(4)
C35 0.062(4) 0.110(7) 0.046(4) 0.026(5) -0.011(3) 0.005(5)
C36 0.065(4) 0.064(5) 0.040(3) 0.000(3) -0.009(3) 0.005(4)
C1S 0.194(15) 0.144(13) 0.130(10) 0.005(10) 0.019(10) 0.067(12)
C2S 0.28(2) 0.093(9) 0.103(10) -0.008(8) 0.012(12) 0.077(12)
C3S 0.219(18) 0.192(18) 0.140(12) 0.020(12) -0.036(12) -0.069(15)
O1S 0.229(11) 0.273(15) 0.098(6) -0.004(8) -0.001(7) 0.116(11)

loop_
_atom_type_symbol
_atom_type_description
_atom_type_scat_dispersion_real
_atom_type_scat_dispersion_imag
_atom_type_scat_source
C C 0.0033 0.0016 'International Tables Vol C Tables 4.2.6.8 and 6.1.1.4'
H H 0.0000 0.0000 'International Tables Vol C Tables 4.2.6.8 and 6.1.1.4'
N N 0.0061 0.0033 'International Tables Vol C Tables 4.2.6.8 and 6.1.1.4'
P P 0.1023 0.0942 'International Tables Vol C Tables 4.2.6.8 and 6.1.1.4'
Cl Cl 0.1484 0.1585 'International Tables Vol C Tables 4.2.6.8 and 6.1.1.4'
Pd Pd -0.9988 1.0072 'International Tables Vol C Tables 4.2.6.8 and 6.1.1.4'
Pt Pt -1.7033 8.3905 'International Tables Vol C Tables 4.2.6.8 and 6.1.1.4'
O O 0.0106 0.0060 'International Tables Vol C Tables 4.2.6.8 and 6.1.1.4'

loop_
_geom_angle_atom_site_label_1
_geom_angle_atom_site_label_2
_geom_angle_atom_site_label_3
_geom_angle
C2 Pt1 N1 79.67(19)
C2 Pt1 P1 97.92(15)
N1 Pt1 P1 176.21(14)
C2 Pt1 Cl2 174.87(15)
N1 Pt1 Cl2 95.22(12)
P1 Pt1 Cl2 87.16(5)
C2 Pt1 Pd1 134.03(14)
N1 Pt1 Pd1 114.74(13)
P1 Pt1 Pd1 64.87(4)
Cl2 Pt1 Pd1 47.81(3)
C18 Pd1 N2 94.92(19)
C18 Pd1 Cl2 84.71(15)
N2 Pd1 Cl2 173.06(13)
C18 Pd1 Cl1 169.76(16)
N2 Pd1 Cl1 90.99(14)
Cl2 Pd1 Cl1 90.42(5)
C18 Pd1 Pt1 76.01(15)
N2 Pd1 Pt1 137.33(13)
Cl2 Pd1 Pt1 49.28(3)
Cl1 Pd1 Pt1 93.98(4)
Pd1 Cl2 Pt1 82.92(4)
C15 P1 C18 111.8(3)
C15 P1 C31 105.6(3)
C18 P1 C31 101.8(3)
C15 P1 Pt1 111.0(2)
C18 P1 Pt1 109.91(17)
C31 P1 Pt1 116.24(19)
C14 N1 C13 107.7(5)
C14 N1 C11 108.7(5)
C13 N1 C11 112.0(5)
C14 N1 Pt1 108.7(4)
C13 N1 Pt1 115.5(3)
C11 N1 Pt1 104.1(3)
C21 N2 C22 108.1(5)
C21 N2 C24 109.9(4)
C22 N2 C24 109.9(4)
C21 N2 Pd1 107.3(3)
C22 N2 Pd1 106.8(4)
C24 N2 Pd1 114.5(4)
C2 C1 C10 121.7(5)
C2 C1 C11 116.9(5)
C10 C1 C11 121.4(5)
C1 C2 C3 119.0(5)
C1 C2 Pt1 113.5(4)
C3 C2 Pt1 127.5(4)
C4 C3 C2 120.7(5)
C3 C4 C5 121.5(5)
C4 C5 C6 122.7(5)
C4 C5 C10 118.6(5)
C6 C5 C10 118.6(5)
C7 C6 C5 122.1(6)
C6 C7 C8 119.1(6)
C9 C8 C7 122.0(6)
C8 C9 C10 120.1(6)
C9 C10 C1 123.5(5)
C9 C10 C5 118.1(5)
C1 C10 C5 118.3(5)
N1 C11 C1 106.7(4)
N1 C11 C12 113.0(5)
C1 C11 C12 110.2(5)
C16 C15 P1 172.7(6)
C15 C16 C17 177.8(7)
C19 C18 P1 129.1(4)
C19 C18 Pd1 127.9(4)
P1 C18 Pd1 103.0(2)
C18 C19 C30 121.7(5)
C18 C19 C20 123.6(5)
C30 C19 C20 114.5(5)
C25 C24 N2 110.2(5)
C25 C24 C23 113.1(5)
N2 C24 C23 112.2(5)
C26 C25 C30 119.4(6)
C26 C25 C24 120.7(6)
C30 C25 C24 119.9(5)
C27 C26 C25 121.5(7)
C26 C27 C28 120.1(7)
C27 C28 C29 120.1(6)
C28 C29 C30 120.7(7)
C25 C30 C29 118.2(6)
C25 C30 C19 121.9(5)
C29 C30 C19 119.7(6)
C32 C31 C36 119.5(6)
C32 C31 P1 119.1(4)
C36 C31 P1 121.3(5)
C31 C32 C33 121.8(6)
C34 C33 C32 117.9(7)
C33 C34 C35 120.8(7)
C34 C35 C36 120.6(6)
C35 C36 C31 119.3(7)
O1S C2S C3S 119.4(17)
O1S C2S C1S 119.7(16)
C3S C2S C1S 120.9(11)

loop_
_geom_bond_atom_site_label_1
_geom_bond_atom_site_label_2
_geom_bond_distance
Pt1 C2 2.009(5)
Pt1 N1 2.132(4)
Pt1 P1 2.2195(13)
Pt1 Cl2 2.4180(14)
Pt1 Pd1 3.1661(5)
Pd1 C18 2.008(5)
Pd1 N2 2.115(5)
Pd1 Cl2 2.3637(15)
Pd1 Cl1 2.4374(15)
P1 C15 1.767(6)
P1 C18 1.819(5)
P1 C31 1.819(6)
N1 C14 1.488(8)
N1 C13 1.496(7)
N1 C11 1.501(7)
N2 C21 1.487(7)
N2 C22 1.489(7)
N2 C24 1.516(8)
C1 C2 1.365(7)
C1 C10 1.421(8)
C1 C11 1.505(7)
C2 C3 1.427(7)
C3 C4 1.352(8)
C4 C5 1.411(8)
C5 C6 1.412(8)
C5 C10 1.430(7)
C6 C7 1.357(9)
C7 C8 1.382(9)
C8 C9 1.377(9)
C9 C10 1.414(8)
C11 C12 1.512(9)
C15 C16 1.172(8)
C16 C17 1.450(9)
C18 C19 1.335(7)
C19 C30 1.474(8)
C19 C20 1.520(8)
C23 C24 1.532(8)
C24 C25 1.513(8)
C25 C26 1.396(9)
C25 C30 1.398(9)
C26 C27 1.353(10)
C27 C28 1.378(11)
C28 C29 1.381(10)
C29 C30 1.406(9)
C31 C32 1.351(8)
C31 C36 1.378(8)
C32 C33 1.388(9)
C33 C34 1.361(10)
C34 C35 1.367(11)
C35 C36 1.369(10)
C1S C2S 1.58(2)
C2S O1S 1.243(14)
C2S C3S 1.57(2)
